data_7212336
loop_
_publ_author_name
'Blake, Karyn M.'
'Johnston, Lindsey L.'
'Nettleman, Joseph H.'
'Supkowski, Ronald M.'
'LaDuca, Robert L.'

_publ_section_title
;
 Cobalt phenylenediacetate coordination polymers containing long-spanning
 dipyridyl ligands: rectangular grid, primitive cubic, and 5-connected
 Archimedean layered net topologies
;
_journal_issue 6
_journal_name_full CrystEngComm
_journal_page_first 1927
_journal_paper_doi 10.1039/b925239h
_journal_volume 12
_journal_year 2010
_chemical_formula_sum 'C42 H75 Cl Co N8 O21'
_chemical_formula_weight 1122.47
_chemical_name_systematic
;
?
;
_space_group_IT_number 15
_symmetry_cell_setting monoclinic
_symmetry_space_group_name_Hall '-C 2yc'
_symmetry_space_group_name_H-M 'C 1 2/c 1'
_atom_sites_solution_hydrogens geom
_atom_sites_solution_primary direct
_atom_sites_solution_secondary difmap
_audit_creation_method SHELXL-97
_audit_update_record
;
2009-10-19 # Formatted by publCIF
;
_cell_angle_alpha 90.00
_cell_angle_beta 106.8500(10)
_cell_angle_gamma 90.00
_cell_formula_units_Z 8
_cell_length_a 33.323(2)
_cell_length_b 9.3186(6)
_cell_length_c 37.814(3)
_cell_measurement_reflns_used 10313
_cell_measurement_temperature 173(2)
_cell_measurement_theta_max 25.38
_cell_measurement_theta_min 1.13
_cell_volume 11238.0(13)
_computing_structure_refinement 'SHELXL-97 (Sheldrick, 2008)'
_computing_structure_solution 'SHELXS-97 (Sheldrick, 2008)'
_diffrn_ambient_temperature 173(2)
_diffrn_measured_fraction_theta_full 1.000
_diffrn_measured_fraction_theta_max 0.999
_diffrn_radiation_monochromator graphite
_diffrn_radiation_source 'fine-focus sealed tube'
_diffrn_radiation_type MoK\a
_diffrn_radiation_wavelength 0.71073
_diffrn_reflns_av_R_equivalents 0.0972
_diffrn_reflns_av_sigmaI/netI 0.0615
_diffrn_reflns_limit_h_max 38
_diffrn_reflns_limit_h_min -40
_diffrn_reflns_limit_k_max 11
_diffrn_reflns_limit_k_min 0
_diffrn_reflns_limit_l_max 45
_diffrn_reflns_limit_l_min 0
_diffrn_reflns_number 10313
_diffrn_reflns_theta_full 25.00
_diffrn_reflns_theta_max 25.38
_diffrn_reflns_theta_min 1.13
_exptl_absorpt_coefficient_mu 0.403
_exptl_absorpt_correction_T_max 0.9585
_exptl_absorpt_correction_T_min 0.8469
_exptl_absorpt_correction_type multi-scan
_exptl_absorpt_process_details SADABS
_exptl_crystal_colour orange
_exptl_crystal_density_diffrn 1.327
_exptl_crystal_density_method 'not measured'
_exptl_crystal_description block
_exptl_crystal_F_000 3816
_exptl_crystal_size_max 0.43
_exptl_crystal_size_mid 0.15
_exptl_crystal_size_min 0.11
_refine_diff_density_max 0.507
_refine_diff_density_min -0.710
_refine_diff_density_rms 0.099
_refine_ls_extinction_method none
_refine_ls_goodness_of_fit_ref 1.100
_refine_ls_hydrogen_treatment mixed
_refine_ls_matrix_type full
_refine_ls_number_parameters 603
_refine_ls_number_reflns 10313
_refine_ls_number_restraints 1
_refine_ls_restrained_S_all 1.100
_refine_ls_R_factor_all 0.1321
_refine_ls_R_factor_gt 0.1038
_refine_ls_shift/su_max 0.001
_refine_ls_shift/su_mean 0.000
_refine_ls_structure_factor_coef Fsqd
_refine_ls_weighting_details 'calc w=1/[\s^2^(Fo^2^)+(0.1397P)^2^+67.6513P] where P=(Fo^2^+2Fc^2^)/3'
_refine_ls_weighting_scheme calc
_refine_ls_wR_factor_gt 0.2909
_refine_ls_wR_factor_ref 0.3048
_reflns_number_gt 6614
_reflns_number_total 10313
_reflns_threshold_expression >2\s(I)
_cod_data_source_file b925239h.txt
_cod_data_source_block c2c
_cod_original_sg_symbol_H-M C2/c
_cod_database_code 7212336

loop_
_symmetry_equiv_pos_as_xyz
'x, y, z'
'-x, y, -z+1/2'
'x+1/2, y+1/2, z'
'-x+1/2, y+1/2, -z+1/2'
'-x, -y, -z'
'x, -y, z-1/2'
'-x+1/2, -y+1/2, -z'
'x+1/2, -y+1/2, z-1/2'

loop_
_atom_site_label
_atom_site_type_symbol
_atom_site_fract_x
_atom_site_fract_y
_atom_site_fract_z
_atom_site_U_iso_or_equiv
_atom_site_adp_type
_atom_site_occupancy
_atom_site_symmetry_multiplicity
_atom_site_calc_flag
_atom_site_refinement_flags
_atom_site_disorder_assembly
_atom_site_disorder_group
Co1 Co 0.90103(2) 0.03022(10) 0.17084(2) 0.0404(3) Uani 1 1 d . . .
Cl1 Cl 0.85748(7) 0.1251(3) 0.41758(7) 0.0806(7) Uani 1 1 d . . .
O2 O 0.89781(13) 0.2464(5) 0.18120(11) 0.0423(10) Uani 1 1 d . C .
O3 O 0.90252(12) 0.8108(5) 0.15993(12) 0.0425(10) Uani 1 1 d . . .
O5 O 0.96882(13) 0.0245(5) 0.18277(12) 0.0507(11) Uani 1 1 d . . .
O6 O 0.8881(4) 0.0170(10) 0.4338(3) 0.157(4) Uani 1 1 d . B .
N1 N 0.90067(16) -0.0216(6) 0.22663(15) 0.0457(13) Uani 1 1 d . . .
N2 N 0.87975(18) -0.2314(6) 0.34424(15) 0.0501(14) Uani 1 1 d . . .
N3 N 0.82186(15) -0.3789(6) 0.37564(14) 0.0425(13) Uani 1 1 d . . .
N4 N 0.66610(16) -0.4830(6) 0.34807(15) 0.0452(13) Uani 1 1 d . . .
N5 N 0.90245(15) 0.0798(6) 0.11548(14) 0.0395(12) Uani 1 1 d . . .
N6 N 0.97274(17) 0.0841(6) 0.01441(14) 0.0477(14) Uani 1 1 d . . .
N7 N 0.84042(17) -0.3398(6) 0.48695(16) 0.0469(13) Uani 1 1 d D . .
H7N H 0.848(2) -0.427(4) 0.4810(19) 0.056 Uiso 1 1 d D . .
N8 N 0.75666(14) 0.0986(5) 0.50543(14) 0.0355(11) Uani 1 1 d . . .
C1 C 0.8705(2) 0.5472(6) 0.13732(18) 0.0454(16) Uani 1 1 d . . .
C2 C 0.8431(2) 0.5695(8) 0.10274(19) 0.0552(18) Uani 1 1 d . . .
H2 H 0.8539 0.5975 0.0831 0.066 Uiso 1 1 calc R . .
C3 C 0.8008(3) 0.5525(7) 0.0959(2) 0.061(2) Uani 1 1 d . . .
H3 H 0.7827 0.5651 0.0716 0.073 Uiso 1 1 calc R . .
C4 C 0.7845(2) 0.5182(8) 0.1235(3) 0.063(2) Uani 1 1 d . . .
H4 H 0.7550 0.5125 0.1189 0.075 Uiso 1 1 calc R . .
C5 C 0.8113(2) 0.4907(7) 0.1591(2) 0.059(2) Uani 1 1 d . . .
H5 H 0.7998 0.4639 0.1784 0.071 Uiso 1 1 calc R . .
C6 C 0.85442(19) 0.5025(6) 0.16629(19) 0.0458(16) Uani 1 1 d . . .
C7 C 0.9166(2) 0.5726(9) 0.1433(2) 0.0575(19) Uani 1 1 d . A .
H7A H 0.9230 0.5601 0.1195 0.069 Uiso 1 1 calc R . .
H7B H 0.9328 0.5000 0.1608 0.069 Uiso 1 1 calc R . .
C8 C 0.93061(19) 0.7242(9) 0.1586(2) 0.061(2) Uani 1 1 d . . .
C9 C 0.8836(3) 0.4736(8) 0.20405(19) 0.061(2) Uani 1 1 d . C .
H9A H 0.8670 0.4699 0.2219 0.073 Uiso 1 1 calc R . .
H9B H 0.9034 0.5549 0.2112 0.073 Uiso 1 1 calc R . .
C10 C 0.9085(2) 0.3358(8) 0.20720(18) 0.0546(19) Uani 1 1 d . . .
C11 C 0.8751(3) 0.0463(9) 0.2425(2) 0.065(2) Uani 1 1 d . . .
H11 H 0.8567 0.1166 0.2283 0.078 Uiso 1 1 calc R . .
C12 C 0.8734(2) 0.0220(8) 0.2776(2) 0.0564(18) Uani 1 1 d . . .
H12 H 0.8533 0.0698 0.2867 0.068 Uiso 1 1 calc R . .
C13 C 0.9009(2) -0.0714(7) 0.29909(19) 0.0470(16) Uani 1 1 d . . .
C14 C 0.9278(2) -0.1478(7) 0.2825(2) 0.0518(17) Uani 1 1 d . . .
H14 H 0.9467 -0.2186 0.2960 0.062 Uiso 1 1 calc R . .
C15 C 0.9258(2) -0.1166(7) 0.24689(18) 0.0435(15) Uani 1 1 d . . .
H15 H 0.9440 -0.1674 0.2360 0.052 Uiso 1 1 calc R . .
C16 C 0.9033(2) -0.1021(7) 0.3386(2) 0.0544(18) Uani 1 1 d . . .
H16A H 0.9332 -0.1143 0.3528 0.065 Uiso 1 1 calc R . .
H16B H 0.8925 -0.0178 0.3488 0.065 Uiso 1 1 calc R . .
C17 C 0.8333(2) -0.2112(8) 0.32946(19) 0.0503(17) Uani 1 1 d . . .
H17A H 0.8257 -0.1914 0.3026 0.060 Uiso 1 1 calc R . .
H17B H 0.8246 -0.1277 0.3417 0.060 Uiso 1 1 calc R . .
C18 C 0.8105(2) -0.3431(8) 0.3362(2) 0.0564(19) Uani 1 1 d . . .
H18A H 0.7799 -0.3268 0.3268 0.068 Uiso 1 1 calc R . .
H18B H 0.8176 -0.4248 0.3223 0.068 Uiso 1 1 calc R . .
C19 C 0.89031(19) -0.2698(8) 0.3845(2) 0.0543(19) Uani 1 1 d . . .
H19A H 0.8828 -0.1890 0.3983 0.065 Uiso 1 1 calc R . .
H19B H 0.9209 -0.2863 0.3943 0.065 Uiso 1 1 calc R . .
C20 C 0.8672(2) -0.4026(8) 0.3900(2) 0.0563(19) Uani 1 1 d . . .
H20A H 0.8754 -0.4846 0.3770 0.068 Uiso 1 1 calc R . .
H20B H 0.8746 -0.4262 0.4166 0.068 Uiso 1 1 calc R . .
C21 C 0.8008(2) -0.5109(8) 0.3826(2) 0.059(2) Uani 1 1 d . . .
H21A H 0.8100 -0.5321 0.4094 0.070 Uiso 1 1 calc R . .
H21B H 0.8095 -0.5920 0.3696 0.070 Uiso 1 1 calc R . .
C22 C 0.6897(2) -0.3705(8) 0.36272(18) 0.0486(16) Uani 1 1 d . . .
H22 H 0.6762 -0.2830 0.3653 0.058 Uiso 1 1 calc R . .
C23 C 0.7322(2) -0.3756(8) 0.37408(19) 0.0535(18) Uani 1 1 d . . .
H23 H 0.7477 -0.2935 0.3851 0.064 Uiso 1 1 calc R . .
C24 C 0.7529(2) -0.4993(8) 0.3697(2) 0.0519(18) Uani 1 1 d . . .
C25 C 0.7291(2) -0.6124(8) 0.3558(2) 0.061(2) Uani 1 1 d . . .
H25 H 0.7424 -0.7012 0.3540 0.073 Uiso 1 1 calc R . .
C26 C 0.6859(2) -0.6058(8) 0.3437(2) 0.0590(19) Uani 1 1 d . . .
H26 H 0.6701 -0.6870 0.3324 0.071 Uiso 1 1 calc R . .
C31 C 0.92209(19) 0.2004(8) 0.10954(18) 0.0479(16) Uani 1 1 d . . .
H31 H 0.9296 0.2711 0.1284 0.058 Uiso 1 1 calc R . .
C32 C 0.93161(19) 0.2235(7) 0.07673(18) 0.0442(15) Uani 1 1 d . . .
H32 H 0.9463 0.3074 0.0735 0.053 Uiso 1 1 calc R . .
C33 C 0.91944(18) 0.1231(7) 0.04877(16) 0.0401(15) Uani 1 1 d . . .
C34 C 0.89776(18) 0.0053(6) 0.05410(17) 0.0374(14) Uani 1 1 d . . .
H34 H 0.8885 -0.0644 0.0352 0.045 Uiso 1 1 calc R . .
C35 C 0.88956(18) -0.0105(7) 0.08757(16) 0.0393(14) Uani 1 1 d . . .
H35 H 0.8736 -0.0915 0.0908 0.047 Uiso 1 1 calc R . .
C36 C 0.93001(19) 0.1458(8) 0.01210(19) 0.0515(18) Uani 1 1 d . . .
H36A H 0.9085 0.0986 -0.0082 0.062 Uiso 1 1 calc R . .
H36B H 0.9298 0.2497 0.0066 0.062 Uiso 1 1 calc R . .
C37 C 0.9732(2) -0.0707(7) 0.01796(19) 0.0461(16) Uani 1 1 d . . .
H37A H 0.9517 -0.1129 -0.0033 0.055 Uiso 1 1 calc R . .
H37B H 0.9663 -0.0977 0.0408 0.055 Uiso 1 1 calc R . .
C38 C 1.0159(2) -0.1305(8) 0.01922(19) 0.0560(19) Uani 1 1 d . . .
H38A H 1.0372 -0.0953 0.0416 0.067 Uiso 1 1 calc R . .
H38B H 1.0154 -0.2366 0.0203 0.067 Uiso 1 1 calc R . .
C41 C 0.83684(19) -0.3441(7) 0.52179(19) 0.0455(16) Uani 1 1 d . . .
H41 H 0.8511 -0.4188 0.5376 0.055 Uiso 1 1 calc R . .
C42 C 0.81464(19) -0.2505(7) 0.53542(17) 0.0405(14) Uani 1 1 d . . .
H42 H 0.8124 -0.2610 0.5598 0.049 Uiso 1 1 calc R . .
C43 C 0.79473(17) -0.1364(6) 0.51281(17) 0.0374(14) Uani 1 1 d . . .
C44 C 0.79761(18) -0.1310(7) 0.47743(16) 0.0413(15) Uani 1 1 d . . .
H44 H 0.7835 -0.0575 0.4611 0.050 Uiso 1 1 calc R . .
C45 C 0.8208(2) -0.2309(7) 0.46556(18) 0.0431(15) Uani 1 1 d . . .
H45 H 0.8231 -0.2230 0.4412 0.052 Uiso 1 1 calc R . .
C46 C 0.7704(2) -0.0311(7) 0.52845(18) 0.0452(15) Uani 1 1 d . . .
H46A H 0.7454 -0.0800 0.5317 0.054 Uiso 1 1 calc R . .
H46B H 0.7880 -0.0008 0.5532 0.054 Uiso 1 1 calc R . .
C47 C 0.79123(17) 0.1956(7) 0.50738(18) 0.0414(15) Uani 1 1 d . . .
H47A H 0.8130 0.1455 0.4990 0.050 Uiso 1 1 calc R . .
H47B H 0.8039 0.2262 0.5333 0.050 Uiso 1 1 calc R . .
C48 C 0.77600(16) 0.3263(6) 0.48330(17) 0.0353(13) Uani 1 1 d . . .
H48A H 0.7998 0.3921 0.4852 0.042 Uiso 1 1 calc R . .
H48B H 0.7649 0.2959 0.4572 0.042 Uiso 1 1 calc R . .
O4 O 0.9682(4) 0.7226(15) 0.1769(4) 0.057(3) Uani 0.50 1 d P A 1
O7 O 0.8272(4) 0.030(2) 0.3981(6) 0.112(6) Uani 0.50 1 d P B 1
O8 O 0.8797(4) 0.241(3) 0.4099(8) 0.140(12) Uani 0.50 1 d P B 1
O9 O 0.8441(16) 0.151(2) 0.4456(14) 0.35(3) Uani 0.50 1 d P B 1
O1 O 0.9400(10) 0.322(2) 0.2344(8) 0.056(5) Uani 0.50 1 d P C 1
O4A O 0.9680(4) 0.7750(16) 0.1577(4) 0.065(4) Uani 0.50 1 d P A 2
O7A O 0.8297(15) 0.097(3) 0.3785(9) 0.27(2) Uani 0.50 1 d P B 2
O8A O 0.8772(13) 0.199(4) 0.4006(13) 0.28(3) Uani 0.50 1 d P B 2
O9A O 0.8357(8) 0.2142(15) 0.4375(6) 0.124(7) Uani 0.50 1 d P B 2
O1A O 0.9334(13) 0.311(4) 0.2411(10) 0.115(16) Uani 0.50 1 d P C 2
O1W O 1.0000 0.1328(10) 0.2500 0.091(3) Uani 1 2 d S . .

loop_
_atom_site_aniso_label
_atom_site_aniso_U_11
_atom_site_aniso_U_22
_atom_site_aniso_U_33
_atom_site_aniso_U_23
_atom_site_aniso_U_13
_atom_site_aniso_U_12
Co1 0.0330(4) 0.0478(5) 0.0397(5) -0.0020(4) 0.0097(3) 0.0066(4)
Cl1 0.0760(14) 0.0791(16) 0.1011(18) -0.0120(13) 0.0487(14) -0.0190(12)
O2 0.046(2) 0.041(2) 0.035(2) -0.0011(19) 0.0044(18) 0.0166(19)
O3 0.036(2) 0.040(2) 0.051(3) -0.007(2) 0.0114(19) -0.0007(19)
O5 0.035(2) 0.066(3) 0.046(3) -0.006(2) 0.0044(19) 0.002(2)
O6 0.209(11) 0.105(7) 0.145(8) 0.013(6) 0.031(7) 0.052(7)
N1 0.041(3) 0.048(3) 0.051(3) -0.005(3) 0.018(2) 0.005(3)
N2 0.058(3) 0.048(3) 0.050(3) 0.014(3) 0.025(3) -0.010(3)
N3 0.032(3) 0.053(3) 0.042(3) 0.013(2) 0.010(2) -0.003(2)
N4 0.043(3) 0.043(3) 0.056(3) 0.005(3) 0.024(3) -0.007(3)
N5 0.030(3) 0.042(3) 0.046(3) -0.004(2) 0.011(2) 0.003(2)
N6 0.046(3) 0.062(4) 0.041(3) 0.015(3) 0.021(2) 0.021(3)
N7 0.041(3) 0.041(3) 0.057(4) 0.002(3) 0.012(3) 0.000(3)
N8 0.029(2) 0.028(2) 0.049(3) 0.002(2) 0.012(2) -0.002(2)
C1 0.054(4) 0.023(3) 0.052(4) -0.013(3) 0.004(3) 0.011(3)
C2 0.060(5) 0.052(4) 0.042(4) -0.010(3) -0.003(3) -0.005(3)
C3 0.074(5) 0.020(3) 0.066(5) -0.002(3) -0.018(4) 0.005(3)
C4 0.031(3) 0.049(4) 0.094(6) -0.005(4) -0.006(4) -0.001(3)
C5 0.064(5) 0.032(4) 0.085(6) 0.005(3) 0.028(4) 0.014(3)
C6 0.038(3) 0.030(3) 0.061(4) -0.009(3) 0.001(3) 0.011(3)
C7 0.042(4) 0.068(5) 0.057(4) -0.026(4) 0.007(3) 0.000(3)
C8 0.026(3) 0.081(5) 0.072(5) -0.039(4) 0.008(3) 0.013(3)
C9 0.073(5) 0.059(4) 0.044(4) -0.004(3) 0.006(3) 0.040(4)
C10 0.062(5) 0.067(5) 0.032(4) 0.001(3) 0.010(3) 0.027(4)
C11 0.072(5) 0.062(5) 0.072(5) 0.012(4) 0.039(4) 0.025(4)
C12 0.055(4) 0.057(4) 0.063(5) 0.004(4) 0.026(4) 0.016(4)
C13 0.053(4) 0.036(3) 0.058(4) -0.007(3) 0.026(3) -0.010(3)
C14 0.059(4) 0.040(4) 0.060(4) 0.008(3) 0.024(4) 0.001(3)
C15 0.047(4) 0.032(3) 0.055(4) 0.003(3) 0.021(3) 0.000(3)
C16 0.065(5) 0.039(4) 0.061(4) 0.010(3) 0.021(4) -0.004(3)
C17 0.055(4) 0.050(4) 0.044(4) 0.012(3) 0.010(3) -0.005(3)
C18 0.048(4) 0.063(5) 0.057(4) 0.015(4) 0.014(3) -0.012(3)
C19 0.031(3) 0.068(5) 0.063(4) 0.024(4) 0.012(3) -0.007(3)
C20 0.046(4) 0.047(4) 0.079(5) 0.037(4) 0.022(4) 0.006(3)
C21 0.040(4) 0.063(5) 0.074(5) 0.028(4) 0.018(3) 0.012(3)
C22 0.040(4) 0.054(4) 0.050(4) 0.002(3) 0.011(3) 0.001(3)
C23 0.039(4) 0.062(5) 0.050(4) 0.005(3) 0.000(3) -0.013(3)
C24 0.045(4) 0.053(4) 0.065(4) 0.023(4) 0.028(3) 0.001(3)
C25 0.045(4) 0.037(4) 0.106(6) 0.017(4) 0.028(4) -0.002(3)
C26 0.043(4) 0.054(5) 0.085(5) -0.006(4) 0.025(4) -0.001(3)
C31 0.037(3) 0.057(4) 0.049(4) -0.010(3) 0.013(3) 0.005(3)
C32 0.035(3) 0.046(4) 0.054(4) 0.006(3) 0.015(3) 0.011(3)
C33 0.039(3) 0.045(4) 0.035(3) 0.001(3) 0.009(3) 0.024(3)
C34 0.037(3) 0.023(3) 0.050(4) -0.009(3) 0.009(3) 0.005(2)
C35 0.032(3) 0.043(4) 0.043(3) -0.011(3) 0.011(3) 0.000(3)
C36 0.035(3) 0.071(5) 0.053(4) 0.009(4) 0.019(3) 0.013(3)
C37 0.057(4) 0.041(4) 0.052(4) 0.013(3) 0.034(3) 0.017(3)
C38 0.061(4) 0.063(5) 0.052(4) 0.016(3) 0.030(4) 0.028(4)
C41 0.036(3) 0.040(4) 0.052(4) 0.006(3) 0.000(3) -0.008(3)
C42 0.040(3) 0.038(3) 0.041(3) -0.006(3) 0.007(3) -0.006(3)
C43 0.029(3) 0.034(3) 0.047(4) -0.005(3) 0.009(3) -0.011(2)
C44 0.036(3) 0.053(4) 0.034(3) 0.002(3) 0.009(3) -0.014(3)
C45 0.048(4) 0.036(3) 0.046(4) 0.005(3) 0.016(3) -0.013(3)
C46 0.041(3) 0.048(4) 0.047(4) 0.012(3) 0.014(3) -0.011(3)
C47 0.025(3) 0.046(4) 0.052(4) -0.009(3) 0.010(3) -0.009(3)
C48 0.022(3) 0.030(3) 0.051(4) -0.005(3) 0.006(2) -0.008(2)
O4 0.034(6) 0.053(8) 0.077(10) -0.024(6) 0.007(7) 0.004(5)
O7 0.056(8) 0.135(17) 0.134(16) -0.028(12) 0.010(9) -0.042(9)
O8 0.029(6) 0.086(12) 0.30(3) 0.078(15) 0.046(11) 0.004(7)
O9 0.60(7) 0.033(11) 0.67(8) 0.02(2) 0.58(7) 0.01(2)
O1 0.063(11) 0.063(9) 0.025(8) -0.021(6) -0.014(8) 0.042(7)
O4A 0.036(6) 0.063(9) 0.096(11) -0.036(8) 0.018(8) 0.003(6)
O7A 0.42(5) 0.11(2) 0.16(3) -0.017(17) -0.12(3) -0.03(2)
O8A 0.39(5) 0.19(3) 0.43(5) 0.18(3) 0.39(5) 0.14(3)
O9A 0.232(19) 0.027(8) 0.183(15) 0.006(9) 0.169(15) 0.035(11)
O1A 0.085(16) 0.19(3) 0.054(16) -0.002(12) -0.004(11) 0.085(15)
O1W 0.085(6) 0.086(6) 0.081(6) 0.000 -0.006(5) 0.000

loop_
_atom_type_symbol
_atom_type_description
_atom_type_scat_dispersion_real
_atom_type_scat_dispersion_imag
_atom_type_scat_source
C C 0.0033 0.0016 'International Tables Vol C Tables 4.2.6.8 and 6.1.1.4'
H H 0.0000 0.0000 'International Tables Vol C Tables 4.2.6.8 and 6.1.1.4'
N N 0.0061 0.0033 'International Tables Vol C Tables 4.2.6.8 and 6.1.1.4'
O O 0.0106 0.0060 'International Tables Vol C Tables 4.2.6.8 and 6.1.1.4'
Cl Cl 0.1484 0.1585 'International Tables Vol C Tables 4.2.6.8 and 6.1.1.4'
Co Co 0.3494 0.9721 'International Tables Vol C Tables 4.2.6.8 and 6.1.1.4'

loop_
_geom_angle_atom_site_label_1
_geom_angle_atom_site_label_2
_geom_angle_atom_site_label_3
_geom_angle
_geom_angle_site_symmetry_1
_geom_angle_site_symmetry_3
O2 Co1 O3 178.45(16) . 1_545
O2 Co1 N4 90.73(18) . 4_655
O3 Co1 N4 87.73(18) 1_545 4_655
O2 Co1 N5 89.55(18) . .
O3 Co1 N5 90.55(18) 1_545 .
N4 Co1 N5 90.17(19) 4_655 .
O2 Co1 N1 90.99(19) . .
O3 Co1 N1 88.94(19) 1_545 .
N4 Co1 N1 90.7(2) 4_655 .
N5 Co1 N1 178.98(19) . .
O2 Co1 O5 95.33(18) . .
O3 Co1 O5 86.22(17) 1_545 .
N4 Co1 O5 171.44(18) 4_655 .
N5 Co1 O5 83.85(17) . .
N1 Co1 O5 95.23(18) . .
O8A Cl1 O9 133(2) . .
O8A Cl1 O8 22(3) . .
O9 Cl1 O8 111.2(18) . .
O8A Cl1 O7 119(3) . .
O9 Cl1 O7 101(2) . .
O8 Cl1 O7 137.6(15) . .
O8A Cl1 O6 101.0(17) . .
O9 Cl1 O6 99(2) . .
O8 Cl1 O6 106.1(9) . .
O7 Cl1 O6 95.6(10) . .
O8A Cl1 O9A 111.6(19) . .
O9 Cl1 O9A 28.4(17) . .
O8 Cl1 O9A 92.4(14) . .
O7 Cl1 O9A 104.1(12) . .
O6 Cl1 O9A 125.5(10) . .
O8A Cl1 O7A 82(3) . .
O9 Cl1 O7A 125(3) . .
O8 Cl1 O7A 98(2) . .
O7 Cl1 O7A 39.6(15) . .
O6 Cl1 O7A 116.9(14) . .
O9A Cl1 O7A 110(2) . .
C10 O2 Co1 140.9(4) . .
C8 O3 Co1 134.6(4) . 1_565
C15 N1 C11 116.3(6) . .
C15 N1 Co1 122.6(4) . .
C11 N1 Co1 121.1(5) . .
C16 N2 C17 112.1(5) . .
C16 N2 C19 111.1(5) . .
C17 N2 C19 108.7(5) . .
C20 N3 C18 110.2(5) . .
C20 N3 C21 107.5(5) . .
C18 N3 C21 112.0(5) . .
C22 N4 C26 117.8(6) . .
C22 N4 Co1 121.8(4) . 4_645
C26 N4 Co1 120.3(5) . 4_645
C35 N5 C31 117.3(5) . .
C35 N5 Co1 123.0(4) . .
C31 N5 Co1 119.2(4) . .
C37 N6 C38 111.6(5) . 5_755
C37 N6 C36 111.7(5) . .
C38 N6 C36 107.8(5) 5_755 .
C45 N7 C41 116.2(6) . .
C45 N7 H7N 131(5) . .
C41 N7 H7N 109(5) . .
C47 N8 C48 109.6(5) . 7_656
C47 N8 C46 111.9(5) . .
C48 N8 C46 110.5(5) 7_656 .
C2 C1 C6 119.1(7) . .
C2 C1 C7 119.0(7) . .
C6 C1 C7 121.9(6) . .
C3 C2 C1 121.7(8) . .
C3 C2 H2 119.2 . .
C1 C2 H2 119.2 . .
C4 C3 C2 120.4(7) . .
C4 C3 H3 119.8 . .
C2 C3 H3 119.8 . .
C3 C4 C5 120.0(7) . .
C3 C4 H4 120.0 . .
C5 C4 H4 120.0 . .
C6 C5 C4 120.3(8) . .
C6 C5 H5 119.9 . .
C4 C5 H5 119.9 . .
C5 C6 C1 118.4(6) . .
C5 C6 C9 121.3(7) . .
C1 C6 C9 120.3(6) . .
C1 C7 C8 112.6(5) . .
C1 C7 H7A 109.1 . .
C8 C7 H7A 109.1 . .
C1 C7 H7B 109.1 . .
C8 C7 H7B 109.1 . .
H7A C7 H7B 107.8 . .
O4 C8 O3 129.3(9) . .
O4 C8 O4A 39.3(7) . .
O3 C8 O4A 119.0(9) . .
O4 C8 C7 110.1(8) . .
O3 C8 C7 117.2(6) . .
O4A C8 C7 119.6(8) . .
C6 C9 C10 114.6(6) . .
C6 C9 H9A 108.6 . .
C10 C9 H9A 108.6 . .
C6 C9 H9B 108.6 . .
C10 C9 H9B 108.6 . .
H9A C9 H9B 107.6 . .
O1 C10 O2 123.8(11) . .
O1 C10 O1A 17(4) . .
O2 C10 O1A 126.3(16) . .
O1 C10 C9 117.8(10) . .
O2 C10 C9 118.3(6) . .
O1A C10 C9 113.6(15) . .
N1 C11 C12 124.8(7) . .
N1 C11 H11 117.6 . .
C12 C11 H11 117.6 . .
C13 C12 C11 118.7(7) . .
C13 C12 H12 120.6 . .
C11 C12 H12 120.6 . .
C12 C13 C14 117.4(6) . .
C12 C13 C16 123.6(6) . .
C14 C13 C16 118.9(6) . .
C15 C14 C13 118.2(6) . .
C15 C14 H14 120.9 . .
C13 C14 H14 120.9 . .
N1 C15 C14 124.4(6) . .
N1 C15 H15 117.8 . .
C14 C15 H15 117.8 . .
N2 C16 C13 114.8(6) . .
N2 C16 H16A 108.6 . .
C13 C16 H16A 108.6 . .
N2 C16 H16B 108.6 . .
C13 C16 H16B 108.6 . .
H16A C16 H16B 107.5 . .
N2 C17 C18 110.6(5) . .
N2 C17 H17A 109.5 . .
C18 C17 H17A 109.5 . .
N2 C17 H17B 109.5 . .
C18 C17 H17B 109.5 . .
H17A C17 H17B 108.1 . .
N3 C18 C17 111.3(6) . .
N3 C18 H18A 109.4 . .
C17 C18 H18A 109.4 . .
N3 C18 H18B 109.4 . .
C17 C18 H18B 109.4 . .
H18A C18 H18B 108.0 . .
N2 C19 C20 111.0(6) . .
N2 C19 H19A 109.4 . .
C20 C19 H19A 109.4 . .
N2 C19 H19B 109.4 . .
C20 C19 H19B 109.4 . .
H19A C19 H19B 108.0 . .
N3 C20 C19 109.8(5) . .
N3 C20 H20A 109.7 . .
C19 C20 H20A 109.7 . .
N3 C20 H20B 109.7 . .
C19 C20 H20B 109.7 . .
H20A C20 H20B 108.2 . .
N3 C21 C24 113.0(5) . .
N3 C21 H21A 109.0 . .
C24 C21 H21A 109.0 . .
N3 C21 H21B 109.0 . .
C24 C21 H21B 109.0 . .
H21A C21 H21B 107.8 . .
N4 C22 C23 122.8(7) . .
N4 C22 H22 118.6 . .
C23 C22 H22 118.6 . .
C22 C23 C24 120.3(7) . .
C22 C23 H23 119.8 . .
C24 C23 H23 119.8 . .
C25 C24 C23 116.5(6) . .
C25 C24 C21 121.1(7) . .
C23 C24 C21 122.2(7) . .
C24 C25 C26 122.7(7) . .
C24 C25 H25 118.7 . .
C26 C25 H25 118.7 . .
N4 C26 C25 119.7(7) . .
N4 C26 H26 120.1 . .
C25 C26 H26 120.1 . .
N5 C31 C32 121.8(6) . .
N5 C31 H31 119.1 . .
C32 C31 H31 119.1 . .
C33 C32 C31 119.2(6) . .
C33 C32 H32 120.4 . .
C31 C32 H32 120.4 . .
C34 C33 C32 118.9(6) . .
C34 C33 C36 120.9(6) . .
C32 C33 C36 120.2(6) . .
C33 C34 C35 118.5(5) . .
C33 C34 H34 120.7 . .
C35 C34 H34 120.7 . .
N5 C35 C34 124.1(6) . .
N5 C35 H35 118.0 . .
C34 C35 H35 118.0 . .
N6 C36 C33 110.6(5) . .
N6 C36 H36A 109.5 . .
C33 C36 H36A 109.5 . .
N6 C36 H36B 109.5 . .
C33 C36 H36B 109.5 . .
H36A C36 H36B 108.1 . .
N6 C37 C38 110.8(6) . .
N6 C37 H37A 109.5 . .
C38 C37 H37A 109.5 . .
N6 C37 H37B 109.5 . .
C38 C37 H37B 109.5 . .
H37A C37 H37B 108.1 . .
N6 C38 C37 109.5(5) 5_755 .
N6 C38 H38A 109.8 5_755 .
C37 C38 H38A 109.8 . .
N6 C38 H38B 109.8 5_755 .
C37 C38 H38B 109.8 . .
H38A C38 H38B 108.2 . .
C42 C41 N7 124.6(6) . .
C42 C41 H41 117.7 . .
N7 C41 H41 117.7 . .
C41 C42 C43 118.4(6) . .
C41 C42 H42 120.8 . .
C43 C42 H42 120.8 . .
C44 C43 C42 117.9(6) . .
C44 C43 C46 124.1(6) . .
C42 C43 C46 118.0(6) . .
C45 C44 C43 120.2(6) . .
C45 C44 H44 119.9 . .
C43 C44 H44 119.9 . .
N7 C45 C44 122.7(6) . .
N7 C45 H45 118.7 . .
C44 C45 H45 118.7 . .
N8 C46 C43 114.4(5) . .
N8 C46 H46A 108.7 . .
C43 C46 H46A 108.7 . .
N8 C46 H46B 108.7 . .
C43 C46 H46B 108.7 . .
H46A C46 H46B 107.6 . .
N8 C47 C48 110.3(5) . .
N8 C47 H47A 109.6 . .
C48 C47 H47A 109.6 . .
N8 C47 H47B 109.6 . .
C48 C47 H47B 109.6 . .
H47A C47 H47B 108.1 . .
N8 C48 C47 111.0(5) 7_656 .
N8 C48 H48A 109.4 7_656 .
C47 C48 H48A 109.4 . .
N8 C48 H48B 109.4 7_656 .
C47 C48 H48B 109.4 . .
H48A C48 H48B 108.0 . .

loop_
_geom_bond_atom_site_label_1
_geom_bond_atom_site_label_2
_geom_bond_distance
_geom_bond_site_symmetry_2
Co1 O2 2.061(4) .
Co1 O3 2.090(4) 1_545
Co1 N4 2.145(5) 4_655
Co1 N5 2.158(5) .
Co1 N1 2.168(5) .
Co1 O5 2.172(4) .
Cl1 O8A 1.25(2) .
Cl1 O9 1.28(3) .
Cl1 O8 1.382(19) .
Cl1 O7 1.384(16) .
Cl1 O6 1.438(9) .
Cl1 O9A 1.449(14) .
Cl1 O7A 1.52(2) .
O2 C10 1.258(8) .
O3 C8 1.247(7) .
O3 Co1 2.090(4) 1_565
N1 C15 1.305(8) .
N1 C11 1.334(9) .
N2 C16 1.487(8) .
N2 C17 1.499(9) .
N2 C19 1.501(8) .
N3 C20 1.465(8) .
N3 C18 1.468(8) .
N3 C21 1.477(9) .
N4 C22 1.331(8) .
N4 C26 1.354(9) .
N4 Co1 2.146(5) 4_645
N5 C35 1.321(8) .
N5 C31 1.351(9) .
N6 C37 1.448(9) .
N6 C38 1.492(8) 5_755
N6 C36 1.514(8) .
N7 C45 1.344(8) .
N7 C41 1.358(9) .
N7 H7N 0.90(2) .
N8 C47 1.449(7) .
N8 C48 1.458(7) 7_656
N8 C46 1.482(8) .
C1 C2 1.376(9) .
C1 C6 1.413(10) .
C1 C7 1.506(10) .
C2 C3 1.367(11) .
C2 H2 0.9500 .
C3 C4 1.344(12) .
C3 H3 0.9500 .
C4 C5 1.408(11) .
C4 H4 0.9500 .
C5 C6 1.388(10) .
C5 H5 0.9500 .
C6 C9 1.500(9) .
C7 C8 1.547(10) .
C7 H7A 0.9900 .
C7 H7B 0.9900 .
C8 O4 1.243(14) .
C8 O4A 1.342(15) .
C9 C10 1.516(9) .
C9 H9A 0.9900 .
C9 H9B 0.9900 .
C10 O1 1.24(3) .
C10 O1A 1.33(3) .
C11 C12 1.364(10) .
C11 H11 0.9500 .
C12 C13 1.352(10) .
C12 H12 0.9500 .
C13 C14 1.426(9) .
C13 C16 1.500(10) .
C14 C15 1.361(9) .
C14 H14 0.9500 .
C15 H15 0.9500 .
C16 H16A 0.9900 .
C16 H16B 0.9900 .
C17 C18 1.503(9) .
C17 H17A 0.9900 .
C17 H17B 0.9900 .
C18 H18A 0.9900 .
C18 H18B 0.9900 .
C19 C20 1.505(9) .
C19 H19A 0.9900 .
C19 H19B 0.9900 .
C20 H20A 0.9900 .
C20 H20B 0.9900 .
C21 C24 1.530(9) .
C21 H21A 0.9900 .
C21 H21B 0.9900 .
C22 C23 1.355(9) .
C22 H22 0.9500 .
C23 C24 1.379(10) .
C23 H23 0.9500 .
C24 C25 1.333(10) .
C25 C26 1.380(10) .
C25 H25 0.9500 .
C26 H26 0.9500 .
C31 C32 1.384(9) .
C31 H31 0.9500 .
C32 C33 1.381(9) .
C32 H32 0.9500 .
C33 C34 1.361(9) .
C33 C36 1.541(9) .
C34 C35 1.378(8) .
C34 H34 0.9500 .
C35 H35 0.9500 .
C36 H36A 0.9900 .
C36 H36B 0.9900 .
C37 C38 1.515(9) .
C37 H37A 0.9900 .
C37 H37B 0.9900 .
C38 N6 1.492(8) 5_755
C38 H38A 0.9900 .
C38 H38B 0.9900 .
C41 C42 1.340(9) .
C41 H41 0.9500 .
C42 C43 1.405(9) .
C42 H42 0.9500 .
C43 C44 1.370(8) .
C43 C46 1.498(9) .
C44 C45 1.366(9) .
C44 H44 0.9500 .
C45 H45 0.9500 .
C46 H46A 0.9900 .
C46 H46B 0.9900 .
C47 C48 1.517(9) .
C47 H47A 0.9900 .
C47 H47B 0.9900 .
C48 N8 1.458(7) 7_656
C48 H48A 0.9900 .
C48 H48B 0.9900 .

loop_
_geom_torsion_atom_site_label_1
_geom_torsion_atom_site_label_2
_geom_torsion_atom_site_label_3
_geom_torsion_atom_site_label_4
_geom_torsion
_geom_torsion_site_symmetry_1
_geom_torsion_site_symmetry_4
O3 Co1 O2 C10 117(6) 1_545 .
N4 Co1 O2 C10 120.6(7) 4_655 .
N5 Co1 O2 C10 -149.2(7) . .
N1 Co1 O2 C10 29.9(7) . .
O5 Co1 O2 C10 -65.4(7) . .
O2 Co1 N1 C15 -135.7(5) . .
O3 Co1 N1 C15 45.9(5) 1_545 .
N4 Co1 N1 C15 133.6(5) 4_655 .
N5 Co1 N1 C15 -14(13) . .
O5 Co1 N1 C15 -40.2(5) . .
O2 Co1 N1 C11 42.4(6) . .
O3 Co1 N1 C11 -136.1(6) 1_545 .
N4 Co1 N1 C11 -48.4(6) 4_655 .
N5 Co1 N1 C11 164(12) . .
O5 Co1 N1 C11 137.8(6) . .
O2 Co1 N5 C35 -154.5(5) . .
O3 Co1 N5 C35 24.0(5) 1_545 .
N4 Co1 N5 C35 -63.8(5) 4_655 .
N1 Co1 N5 C35 84(12) . .
O5 Co1 N5 C35 110.1(5) . .
O2 Co1 N5 C31 34.1(4) . .
O3 Co1 N5 C31 -147.4(4) 1_545 .
N4 Co1 N5 C31 124.9(4) 4_655 .
N1 Co1 N5 C31 -88(12) . .
O5 Co1 N5 C31 -61.3(4) . .
C6 C1 C2 C3 1.4(10) . .
C7 C1 C2 C3 -177.9(6) . .
C1 C2 C3 C4 2.4(10) . .
C2 C3 C4 C5 -4.0(11) . .
C3 C4 C5 C6 1.7(11) . .
C4 C5 C6 C1 2.1(9) . .
C4 C5 C6 C9 -180.0(6) . .
C2 C1 C6 C5 -3.6(9) . .
C7 C1 C6 C5 175.7(6) . .
C2 C1 C6 C9 178.4(6) . .
C7 C1 C6 C9 -2.3(9) . .
C2 C1 C7 C8 95.5(8) . .
C6 C1 C7 C8 -83.8(8) . .
Co1 O3 C8 O4 32.6(16) 1_565 .
Co1 O3 C8 O4A -13.8(13) 1_565 .
Co1 O3 C8 C7 -170.6(5) 1_565 .
C1 C7 C8 O4 152.6(9) . .
C1 C7 C8 O3 -8.5(11) . .
C1 C7 C8 O4A -165.1(10) . .
C5 C6 C9 C10 108.4(8) . .
C1 C6 C9 C10 -73.6(9) . .
Co1 O2 C10 O1 30(2) . .
Co1 O2 C10 O1A 9(3) . .
Co1 O2 C10 C9 -155.0(6) . .
C6 C9 C10 O1 163(2) . .
C6 C9 C10 O2 -12.8(11) . .
C6 C9 C10 O1A -178(2) . .
C15 N1 C11 C12 -0.7(12) . .
Co1 N1 C11 C12 -178.8(6) . .
N1 C11 C12 C13 3.8(13) . .
C11 C12 C13 C14 -5.0(11) . .
C11 C12 C13 C16 177.3(7) . .
C12 C13 C14 C15 3.5(10) . .
C16 C13 C14 C15 -178.7(6) . .
C11 N1 C15 C14 -1.0(10) . .
Co1 N1 C15 C14 177.1(5) . .
C13 C14 C15 N1 -0.4(10) . .
C17 N2 C16 C13 -68.7(8) . .
C19 N2 C16 C13 169.3(6) . .
C12 C13 C16 N2 96.2(8) . .
C14 C13 C16 N2 -81.5(8) . .
C16 N2 C17 C18 -179.2(6) . .
C19 N2 C17 C18 -55.9(7) . .
C20 N3 C18 C17 -58.7(8) . .
C21 N3 C18 C17 -178.3(6) . .
N2 C17 C18 N3 57.5(8) . .
C16 N2 C19 C20 -178.7(6) . .
C17 N2 C19 C20 57.4(7) . .
C18 N3 C20 C19 59.1(8) . .
C21 N3 C20 C19 -178.7(6) . .
N2 C19 C20 N3 -59.4(8) . .
C20 N3 C21 C24 178.5(6) . .
C18 N3 C21 C24 -60.4(8) . .
C26 N4 C22 C23 -1.6(10) . .
Co1 N4 C22 C23 -178.5(5) 4_645 .
N4 C22 C23 C24 2.0(11) . .
C22 C23 C24 C25 -3.3(10) . .
C22 C23 C24 C21 -179.2(6) . .
N3 C21 C24 C25 145.0(7) . .
N3 C21 C24 C23 -39.3(10) . .
C23 C24 C25 C26 4.4(12) . .
C21 C24 C25 C26 -179.7(7) . .
C22 N4 C26 C25 2.6(10) . .
Co1 N4 C26 C25 179.5(6) 4_645 .
C24 C25 C26 N4 -4.2(12) . .
C35 N5 C31 C32 -5.3(9) . .
Co1 N5 C31 C32 166.5(5) . .
N5 C31 C32 C33 2.3(9) . .
C31 C32 C33 C34 1.1(8) . .
C31 C32 C33 C36 -179.5(5) . .
C32 C33 C34 C35 -1.3(8) . .
C36 C33 C34 C35 179.3(5) . .
C31 N5 C35 C34 5.2(9) . .
Co1 N5 C35 C34 -166.3(4) . .
C33 C34 C35 N5 -2.0(9) . .
C37 N6 C36 C33 66.3(7) . .
C38 N6 C36 C33 -170.7(6) 5_755 .
C34 C33 C36 N6 -92.5(7) . .
C32 C33 C36 N6 88.1(7) . .
C38 N6 C37 C38 57.7(8) 5_755 .
C36 N6 C37 C38 178.5(5) . .
N6 C37 C38 N6 -56.5(8) . 5_755
C45 N7 C41 C42 1.6(9) . .
N7 C41 C42 C43 -2.3(9) . .
C41 C42 C43 C44 2.8(8) . .
C41 C42 C43 C46 -179.2(5) . .
C42 C43 C44 C45 -2.8(8) . .
C46 C43 C44 C45 179.4(5) . .
C41 N7 C45 C44 -1.4(9) . .
C43 C44 C45 N7 2.1(9) . .
C47 N8 C46 C43 -73.7(7) . .
C48 N8 C46 C43 163.9(5) 7_656 .
C44 C43 C46 N8 -12.2(8) . .
C42 C43 C46 N8 170.0(5) . .
C48 N8 C47 C48 -57.5(7) 7_656 .
C46 N8 C47 C48 179.6(5) . .
N8 C47 C48 N8 58.3(7) . 7_656

loop_
_platon_squeeze_void_nr
_platon_squeeze_void_average_x
_platon_squeeze_void_average_y
_platon_squeeze_void_average_z
_platon_squeeze_void_volume
_platon_squeeze_void_count_electrons
_platon_squeeze_void_content
1 -0.008 0.508 -0.003 3307 1156 ' '
